data_7054815
loop_
_publ_author_name
'Pang, Xue'
'Jin, Wei Jun'

_publ_section_title
;
 Exploring the halogen bond specific solvent effects in halogenated
 solvent systems by ESR probe
;
_journal_issue 7
_journal_name_full 'New J. Chem.'
_journal_page_first 5477
_journal_paper_doi 10.1039/C5NJ00300H
_journal_volume 39
_journal_year 2015
_chemical_formula_sum 'C11 H18 F4 I N O'
_chemical_formula_weight 383.16
_chemical_name_systematic
;
 ?
;
_space_group_IT_number 2
_symmetry_cell_setting triclinic
_symmetry_space_group_name_Hall '-P 1'
_symmetry_space_group_name_H-M 'P -1'
_atom_sites_solution_hydrogens geom
_atom_sites_solution_primary direct
_atom_sites_solution_secondary difmap
_audit_creation_method SHELXL-97
_audit_update_record
;
2015-02-03 deposited with the CCDC.
2015-05-06 downloaded from the CCDC.
;
_cell_angle_alpha 66.474(2)
_cell_angle_beta 87.523(2)
_cell_angle_gamma 89.655(2)
_cell_formula_units_Z 2
_cell_length_a 5.7245(8)
_cell_length_b 11.1337(17)
_cell_length_c 12.3817(19)
_cell_measurement_reflns_used 3384
_cell_measurement_temperature 110(2)
_cell_measurement_theta_max 0.00
_cell_measurement_theta_min 0.00
_cell_volume 722.82(19)
_computing_cell_refinement 'Bruker SMART'
_computing_data_collection 'Bruker SMART'
_computing_data_reduction 'Bruker SAINT'
_computing_molecular_graphics 'Bruker SHELXTL'
_computing_publication_material 'Bruker SHELXTL'
_computing_structure_refinement 'SHELXL-97 (Sheldrick, 1997)'
_computing_structure_solution 'SHELXS-97 (Sheldrick, 1990)'
_diffrn_ambient_temperature 110(2)
_diffrn_measured_fraction_theta_full 0.984
_diffrn_measured_fraction_theta_max 0.984
_diffrn_measurement_device_type 'CCD area detector'
_diffrn_measurement_method 'phi and omega scans'
_diffrn_radiation_monochromator graphite
_diffrn_radiation_source 'fine-focus sealed tube'
_diffrn_radiation_type MoK\a
_diffrn_radiation_wavelength 0.71073
_diffrn_reflns_av_R_equivalents 0.0141
_diffrn_reflns_av_sigmaI/netI 0.0246
_diffrn_reflns_limit_h_max 4
_diffrn_reflns_limit_h_min -6
_diffrn_reflns_limit_k_max 13
_diffrn_reflns_limit_k_min -13
_diffrn_reflns_limit_l_max 14
_diffrn_reflns_limit_l_min -14
_diffrn_reflns_number 3593
_diffrn_reflns_theta_full 25.24
_diffrn_reflns_theta_max 25.24
_diffrn_reflns_theta_min 2.00
_exptl_absorpt_coefficient_mu 2.248
_exptl_absorpt_correction_T_max 0.8064
_exptl_absorpt_correction_T_min 0.7291
_exptl_absorpt_correction_type multi-scan
_exptl_absorpt_process_details SADABS
_exptl_crystal_density_diffrn 1.760
_exptl_crystal_density_method 'not measured'
_exptl_crystal_F_000 376
_exptl_crystal_size_max 0.15
_exptl_crystal_size_mid 0.12
_exptl_crystal_size_min 0.10
_refine_diff_density_max 0.590
_refine_diff_density_min -0.511
_refine_diff_density_rms 0.071
_refine_ls_extinction_method none
_refine_ls_goodness_of_fit_ref 1.059
_refine_ls_hydrogen_treatment constr
_refine_ls_matrix_type full
_refine_ls_number_parameters 167
_refine_ls_number_reflns 2565
_refine_ls_number_restraints 0
_refine_ls_restrained_S_all 1.059
_refine_ls_R_factor_all 0.0206
_refine_ls_R_factor_gt 0.0197
_refine_ls_shift/su_max 0.001
_refine_ls_shift/su_mean 0.000
_refine_ls_structure_factor_coef Fsqd
_refine_ls_weighting_details 'calc w=1/[\s^2^(Fo^2^)+(0.0182P)^2^+0.7054P] where P=(Fo^2^+2Fc^2^)/3'
_refine_ls_weighting_scheme calc
_refine_ls_wR_factor_gt 0.0469
_refine_ls_wR_factor_ref 0.0475
_reflns_number_gt 2477
_reflns_number_total 2565
_reflns_threshold_expression >2sigma(I)
_cod_data_source_file c5nj00300h2.cif
_cod_data_source_block 120319e_0m
_cod_depositor_comments
;
The following automatic conversions were performed:

'_symmetry_cell_setting' value 'Triclinic' changed to 'triclinic'
according to
/usr/data/users/saulius/crontab/automatic-downloads/rss-feeds/RSC/lib/dictionaries/cif_core.dic
dictionary named 'cif_core.dic' version 2.4.2 from 2011-04-26.

'_exptl_absorpt_correction_type' value 'Multi-scan' changed to
'multi-scan' according to
/usr/data/users/saulius/crontab/automatic-downloads/rss-feeds/RSC/lib/dictionaries/cif_core.dic
dictionary named 'cif_core.dic' version 2.4.2 from 2011-04-26.

Automatic conversion script
Id: cif_fix_values 3271 2015-04-21 07:52:19Z andrius 

 Adding full bibliography for 7054815.cif.
;
_cod_original_sg_symbol_H-M P-1
_cod_database_code 7054815

loop_
_symmetry_equiv_pos_as_xyz
'x, y, z'
'-x, -y, -z'

loop_
_atom_site_label
_atom_site_type_symbol
_atom_site_fract_x
_atom_site_fract_y
_atom_site_fract_z
_atom_site_U_iso_or_equiv
_atom_site_adp_type
_atom_site_occupancy
_atom_site_symmetry_multiplicity
_atom_site_calc_flag
_atom_site_refinement_flags
C1 C 0.8998(5) 0.1339(3) 0.8454(2) 0.0294(6) Uani 1 1 d .
C2 C 0.9468(4) 0.0695(2) 0.9776(2) 0.0193(5) Uani 1 1 d .
C3 C 0.3951(4) 0.7115(2) 0.7813(2) 0.0182(5) Uani 1 1 d .
C4 C 0.2416(4) 0.5935(3) 0.8568(2) 0.0250(5) Uani 1 1 d .
H4A H 0.1097 0.5870 0.8114 0.037 Uiso 1 1 calc R
H4B H 0.1826 0.6043 0.9278 0.037 Uiso 1 1 calc R
H4C H 0.3341 0.5135 0.8795 0.037 Uiso 1 1 calc R
C5 C 0.5872(4) 0.7306(3) 0.8553(2) 0.0250(5) Uani 1 1 d .
H5A H 0.6769 0.6499 0.8892 0.038 Uiso 1 1 calc R
H5B H 0.5161 0.7518 0.9189 0.038 Uiso 1 1 calc R
H5C H 0.6917 0.8025 0.8052 0.038 Uiso 1 1 calc R
C6 C 0.2530(4) 0.8370(2) 0.7297(2) 0.0217(5) Uani 1 1 d .
H6A H 0.1496 0.8442 0.7930 0.026 Uiso 1 1 calc R
H6B H 0.3613 0.9134 0.7006 0.026 Uiso 1 1 calc R
C7 C 0.1046(4) 0.8415(2) 0.6293(2) 0.0219(5) Uani 1 1 d .
H7A H 0.0120 0.9228 0.6009 0.026 Uiso 1 1 calc R
H7B H -0.0051 0.7657 0.6572 0.026 Uiso 1 1 calc R
C8 C 0.2645(4) 0.8375(2) 0.5295(2) 0.0199(5) Uani 1 1 d .
H8A H 0.3702 0.9150 0.5011 0.024 Uiso 1 1 calc R
H8B H 0.1682 0.8431 0.4632 0.024 Uiso 1 1 calc R
C9 C 0.4115(4) 0.7137(2) 0.5658(2) 0.0181(5) Uani 1 1 d .
C10 C 0.2642(4) 0.5949(2) 0.5756(2) 0.0238(5) Uani 1 1 d .
H10A H 0.3571 0.5152 0.6091 0.036 Uiso 1 1 calc R
H10B H 0.2165 0.6061 0.4971 0.036 Uiso 1 1 calc R
H10C H 0.1250 0.5873 0.6269 0.036 Uiso 1 1 calc R
C11 C 0.6156(4) 0.7350(3) 0.4757(2) 0.0252(5) Uani 1 1 d .
H11A H 0.7191 0.8044 0.4765 0.038 Uiso 1 1 calc R
H11B H 0.5551 0.7606 0.3969 0.038 Uiso 1 1 calc R
H11C H 0.7034 0.6536 0.4962 0.038 Uiso 1 1 calc R
F1 F 0.7431(4) 0.06047(17) 0.82031(18) 0.0630(7) Uani 1 1 d .
F2 F 1.0963(4) 0.13607(19) 0.78281(16) 0.0647(7) Uani 1 1 d .
F3 F 0.7406(3) 0.06211(15) 1.03633(14) 0.0324(4) Uani 1 1 d .
F4 F 1.0901(3) 0.14754(14) 1.00346(15) 0.0341(4) Uani 1 1 d .
I1 I 0.77290(3) 0.329934(14) 0.794365(13) 0.02268(7) Uani 1 1 d .
N1 N 0.5128(3) 0.68483(18) 0.68301(17) 0.0158(4) Uani 1 1 d .
O1 O 0.6764(3) 0.59922(16) 0.71231(15) 0.0217(4) Uani 1 1 d .

loop_
_atom_site_aniso_label
_atom_site_aniso_U_11
_atom_site_aniso_U_22
_atom_site_aniso_U_33
_atom_site_aniso_U_23
_atom_site_aniso_U_13
_atom_site_aniso_U_12
C1 0.0496(17) 0.0192(13) 0.0196(13) -0.0081(11) -0.0005(12) 0.0063(12)
C2 0.0238(12) 0.0191(13) 0.0174(12) -0.0099(10) 0.0003(10) 0.0001(10)
C3 0.0187(12) 0.0219(12) 0.0150(11) -0.0085(10) 0.0005(9) 0.0013(9)
C4 0.0222(13) 0.0278(14) 0.0203(13) -0.0049(11) 0.0030(10) -0.0007(10)
C5 0.0225(13) 0.0370(15) 0.0197(13) -0.0156(11) -0.0022(10) 0.0040(11)
C6 0.0224(12) 0.0229(13) 0.0227(13) -0.0122(11) -0.0009(10) 0.0052(10)
C7 0.0223(12) 0.0222(12) 0.0199(12) -0.0068(10) -0.0034(10) 0.0080(10)
C8 0.0209(12) 0.0208(12) 0.0156(12) -0.0045(10) -0.0023(9) 0.0007(9)
C9 0.0174(11) 0.0229(12) 0.0158(12) -0.0095(10) -0.0019(9) 0.0014(9)
C10 0.0251(13) 0.0246(13) 0.0259(13) -0.0145(11) -0.0002(10) -0.0025(10)
C11 0.0234(13) 0.0356(15) 0.0194(13) -0.0142(11) 0.0020(10) -0.0016(11)
F1 0.1228(19) 0.0233(9) 0.0490(12) -0.0162(9) -0.0523(12) 0.0059(10)
F2 0.0965(16) 0.0496(12) 0.0247(9) 0.0060(8) 0.0269(10) 0.0427(11)
F3 0.0315(8) 0.0308(8) 0.0275(8) -0.0051(7) 0.0089(7) 0.0098(7)
F4 0.0437(9) 0.0187(8) 0.0429(10) -0.0140(7) -0.0167(8) -0.0004(7)
I1 0.02992(11) 0.01743(10) 0.01972(10) -0.00619(7) -0.00367(6) 0.00339(6)
N1 0.0158(9) 0.0167(10) 0.0160(10) -0.0075(8) -0.0011(8) 0.0018(8)
O1 0.0204(9) 0.0183(8) 0.0270(9) -0.0095(7) -0.0040(7) 0.0067(7)

loop_
_atom_type_symbol
_atom_type_description
_atom_type_scat_dispersion_real
_atom_type_scat_dispersion_imag
_atom_type_scat_source
C C 0.0033 0.0016 'International Tables Vol C Tables 4.2.6.8 and 6.1.1.4'
H H 0.0000 0.0000 'International Tables Vol C Tables 4.2.6.8 and 6.1.1.4'
N N 0.0061 0.0033 'International Tables Vol C Tables 4.2.6.8 and 6.1.1.4'
O O 0.0106 0.0060 'International Tables Vol C Tables 4.2.6.8 and 6.1.1.4'
F F 0.0171 0.0103 'International Tables Vol C Tables 4.2.6.8 and 6.1.1.4'
I I -0.4742 1.8119 'International Tables Vol C Tables 4.2.6.8 and 6.1.1.4'

loop_
_geom_angle_atom_site_label_1
_geom_angle_atom_site_label_2
_geom_angle_atom_site_label_3
_geom_angle
_geom_angle_site_symmetry_3
F2 C1 F1 107.2(2) .
F2 C1 C2 109.3(2) .
F1 C1 C2 109.0(2) .
F2 C1 I1 109.37(18) .
F1 C1 I1 109.78(18) .
C2 C1 I1 112.05(16) .
F4 C2 F3 108.26(19) .
F4 C2 C1 108.7(2) .
F3 C2 C1 106.9(2) .
F4 C2 C2 108.3(2) 2_757
F3 C2 C2 108.3(2) 2_757
C1 C2 C2 116.3(2) 2_757
N1 C3 C4 108.93(19) .
N1 C3 C5 107.34(18) .
C4 C3 C5 109.8(2) .
N1 C3 C6 109.31(19) .
C4 C3 C6 111.9(2) .
C5 C3 C6 109.5(2) .
C3 C4 H4A 109.5 .
C3 C4 H4B 109.5 .
H4A C4 H4B 109.5 .
C3 C4 H4C 109.5 .
H4A C4 H4C 109.5 .
H4B C4 H4C 109.5 .
C3 C5 H5A 109.5 .
C3 C5 H5B 109.5 .
H5A C5 H5B 109.5 .
C3 C5 H5C 109.5 .
H5A C5 H5C 109.5 .
H5B C5 H5C 109.5 .
C7 C6 C3 113.0(2) .
C7 C6 H6A 109.0 .
C3 C6 H6A 109.0 .
C7 C6 H6B 109.0 .
C3 C6 H6B 109.0 .
H6A C6 H6B 107.8 .
C6 C7 C8 109.0(2) .
C6 C7 H7A 109.9 .
C8 C7 H7A 109.9 .
C6 C7 H7B 109.9 .
C8 C7 H7B 109.9 .
H7A C7 H7B 108.3 .
C7 C8 C9 113.1(2) .
C7 C8 H8A 109.0 .
C9 C8 H8A 109.0 .
C7 C8 H8B 109.0 .
C9 C8 H8B 109.0 .
H8A C8 H8B 107.8 .
N1 C9 C8 110.05(18) .
N1 C9 C11 107.57(18) .
C8 C9 C11 109.6(2) .
N1 C9 C10 108.29(19) .
C8 C9 C10 111.4(2) .
C11 C9 C10 109.9(2) .
C9 C10 H10A 109.5 .
C9 C10 H10B 109.5 .
H10A C10 H10B 109.5 .
C9 C10 H10C 109.5 .
H10A C10 H10C 109.5 .
H10B C10 H10C 109.5 .
C9 C11 H11A 109.5 .
C9 C11 H11B 109.5 .
H11A C11 H11B 109.5 .
C9 C11 H11C 109.5 .
H11A C11 H11C 109.5 .
H11B C11 H11C 109.5 .
O1 N1 C3 116.11(18) .
O1 N1 C9 115.81(17) .
C3 N1 C9 125.04(18) .

loop_
_geom_bond_atom_site_label_1
_geom_bond_atom_site_label_2
_geom_bond_distance
_geom_bond_site_symmetry_2
C1 F2 1.333(3) .
C1 F1 1.343(3) .
C1 C2 1.538(3) .
C1 I1 2.147(3) .
C2 F4 1.335(3) .
C2 F3 1.345(3) .
C2 C2 1.552(5) 2_757
C3 N1 1.496(3) .
C3 C4 1.528(3) .
C3 C5 1.529(3) .
C3 C6 1.530(3) .
C4 H4A 0.9800 .
C4 H4B 0.9800 .
C4 H4C 0.9800 .
C5 H5A 0.9800 .
C5 H5B 0.9800 .
C5 H5C 0.9800 .
C6 C7 1.520(3) .
C6 H6A 0.9900 .
C6 H6B 0.9900 .
C7 C8 1.521(3) .
C7 H7A 0.9900 .
C7 H7B 0.9900 .
C8 C9 1.528(3) .
C8 H8A 0.9900 .
C8 H8B 0.9900 .
C9 N1 1.498(3) .
C9 C11 1.531(3) .
C9 C10 1.534(3) .
C10 H10A 0.9800 .
C10 H10B 0.9800 .
C10 H10C 0.9800 .
C11 H11A 0.9800 .
C11 H11B 0.9800 .
C11 H11C 0.9800 .
N1 O1 1.288(2) .

loop_
_geom_torsion_atom_site_label_1
_geom_torsion_atom_site_label_2
_geom_torsion_atom_site_label_3
_geom_torsion_atom_site_label_4
_geom_torsion
_geom_torsion_site_symmetry_4
F2 C1 C2 F4 67.4(3) .
F1 C1 C2 F4 -175.8(2) .
I1 C1 C2 F4 -54.1(2) .
F2 C1 C2 F3 -176.0(2) .
F1 C1 C2 F3 -59.2(3) .
I1 C1 C2 F3 62.5(2) .
F2 C1 C2 C2 -55.1(3) 2_757
F1 C1 C2 C2 61.8(3) 2_757
I1 C1 C2 C2 -176.5(2) 2_757
N1 C3 C6 C7 46.8(3) .
C4 C3 C6 C7 -74.0(3) .
C5 C3 C6 C7 164.1(2) .
C3 C6 C7 C8 -61.6(3) .
C6 C7 C8 C9 60.3(3) .
C7 C8 C9 N1 -44.7(3) .
C7 C8 C9 C11 -162.8(2) .
C7 C8 C9 C10 75.4(3) .
C4 C3 N1 O1 -71.7(2) .
C5 C3 N1 O1 47.1(3) .
C6 C3 N1 O1 165.78(19) .
C4 C3 N1 C9 87.6(3) .
C5 C3 N1 C9 -153.5(2) .
C6 C3 N1 C9 -34.9(3) .
C8 C9 N1 O1 -166.61(19) .
C11 C9 N1 O1 -47.2(3) .
C10 C9 N1 O1 71.5(2) .
C8 C9 N1 C3 34.0(3) .
C11 C9 N1 C3 153.4(2) .
C10 C9 N1 C3 -87.9(3) .
